data_7223440
loop_
_publ_author_name
'McCormick, Laura J.'
'Morris, Samuel A.'
'Slawin, Alexandra M. Z.'
'Teat, Simon J.'
'Morris, Russell E.'

_publ_section_title
;
 Coordination polymers of 5-substituted isophthalic acid.
;
_journal_issue 7
_journal_name_full 'CrystEngComm / RSC'
_journal_page_first 1123
_journal_page_last 1132
_journal_paper_doi 10.1039/c5ce02091c
_journal_volume 18
_journal_year 2016
_chemical_formula_sum 'C52 H62 Mn3 O18'
_chemical_formula_weight 1139.83
_space_group_crystal_system triclinic
_space_group_IT_number 2
_space_group_name_Hall '-P 1'
_space_group_name_H-M_alt 'P -1'
_symmetry_space_group_name_Hall '-P 1'
_symmetry_space_group_name_H-M 'P -1'
_atom_sites_solution_hydrogens mixed
_audit_creation_method SHELXL-2014/7
_audit_update_record
;
2015-09-23 deposited with the CCDC.
2015-12-09 downloaded from the CCDC.
;
_cell_angle_alpha 89.207(2)
_cell_angle_beta 76.087(2)
_cell_angle_gamma 74.643(2)
_cell_formula_units_Z 1
_cell_length_a 9.1496(12)
_cell_length_b 9.7908(12)
_cell_length_c 16.078(2)
_cell_measurement_reflns_used 7803
_cell_measurement_temperature 150(2)
_cell_measurement_theta_max 33.60
_cell_measurement_theta_min 2.60
_cell_volume 1346.2(3)
_computing_cell_refinement 'Bruker SAINT'
_computing_data_collection 'Bruker APEX2'
_computing_data_reduction 'Bruker SAINT'
_computing_structure_refinement 'SHELXL-2014/7 (Sheldrick, 2014)'
_computing_structure_solution 'SHELXT (beta)'
_diffrn_ambient_temperature 150(2)
_diffrn_measured_fraction_theta_full 0.997
_diffrn_measured_fraction_theta_max 0.981
_diffrn_measurement_device_type 'Bruker APEXII CCD diffractometer'
_diffrn_measurement_method '\w/\q scans'
_diffrn_radiation_type synchrotron
_diffrn_radiation_wavelength 0.7749
_diffrn_reflns_av_R_equivalents 0.0538
_diffrn_reflns_av_unetI/netI 0.0685
_diffrn_reflns_Laue_measured_fraction_full 0.997
_diffrn_reflns_Laue_measured_fraction_max 0.981
_diffrn_reflns_limit_h_max 13
_diffrn_reflns_limit_h_min -13
_diffrn_reflns_limit_k_max 13
_diffrn_reflns_limit_k_min -13
_diffrn_reflns_limit_l_max 22
_diffrn_reflns_limit_l_min -22
_diffrn_reflns_number 20014
_diffrn_reflns_point_group_measured_fraction_full 0.997
_diffrn_reflns_point_group_measured_fraction_max 0.981
_diffrn_reflns_theta_full 27.706
_diffrn_reflns_theta_max 33.615
_diffrn_reflns_theta_min 2.596
_diffrn_source 'Advanced Light Source station 11.3.1'
_exptl_absorpt_coefficient_mu 0.960
_exptl_absorpt_correction_T_max 0.7466
_exptl_absorpt_correction_T_min 0.6788
_exptl_absorpt_correction_type multi-scan
_exptl_absorpt_process_details 'SADABS, G. M. Sheldrick'
_exptl_crystal_colour colourless
_exptl_crystal_density_diffrn 1.406
_exptl_crystal_description 'trapezoidal plate'
_exptl_crystal_F_000 593
_exptl_crystal_size_max 0.05
_exptl_crystal_size_mid 0.03
_exptl_crystal_size_min 0.01
_refine_diff_density_max 0.875
_refine_diff_density_min -0.683
_refine_diff_density_rms 0.087
_refine_ls_extinction_method none
_refine_ls_goodness_of_fit_ref 1.041
_refine_ls_hydrogen_treatment mixed
_refine_ls_matrix_type full
_refine_ls_number_parameters 343
_refine_ls_number_reflns 8056
_refine_ls_number_restraints 1
_refine_ls_restrained_S_all 1.041
_refine_ls_R_factor_all 0.0538
_refine_ls_R_factor_gt 0.0453
_refine_ls_shift/su_max 0.002
_refine_ls_shift/su_mean 0.000
_refine_ls_structure_factor_coef Fsqd
_refine_ls_weighting_details 'w=1/[\s^2^(Fo^2^)+(0.0598P)^2^+0.2452P] where P=(Fo^2^+2Fc^2^)/3'
_refine_ls_weighting_scheme calc
_refine_ls_wR_factor_gt 0.1204
_refine_ls_wR_factor_ref 0.1260
_reflns_Friedel_coverage 0.000
_reflns_number_gt 6684
_reflns_number_total 8056
_reflns_threshold_expression 'I > 2\s(I)'
_cod_data_source_file c5ce02091c2.cif
_cod_data_source_block Compound5
_cod_depositor_comments
;Adding full bibliography for 7223436--7223440.cif.

 Adding full bibliography for 7223436--7223440.cif.
;
_cod_database_code 7223440
_shelx_shelxl_version_number 2014/7
_shelx_space_group_comment
;
The symmetry employed for this shelxl refinement is uniquely defined
by the following loop, which should always be used as a source of
symmetry information in preference to the above space-group names.
They are only intended as comments.
;

loop_
_space_group_symop_operation_xyz
'x, y, z'
'-x, -y, -z'

loop_
_atom_site_label
_atom_site_type_symbol
_atom_site_fract_x
_atom_site_fract_y
_atom_site_fract_z
_atom_site_U_iso_or_equiv
_atom_site_adp_type
_atom_site_occupancy
_atom_site_site_symmetry_order
_atom_site_calc_flag
_atom_site_refinement_flags_posn
_atom_site_refinement_flags_adp
_atom_site_refinement_flags_occupancy
_atom_site_disorder_assembly
_atom_site_disorder_group
C1 C 0.26240(19) 1.32466(16) 0.45579(11) 0.0129(3) Uani 1 1 d . . . . .
C1E C -0.2152(3) 1.4352(2) 0.73079(14) 0.0300(4) Uani 1 1 d . . . . .
H1E1 H -0.2996 1.5245 0.7366 0.036 Uiso 1 1 calc R U . . .
H1E2 H -0.1601 1.4372 0.7765 0.036 Uiso 1 1 calc R U . . .
C2 C 0.34480(19) 1.17459(16) 0.42648(11) 0.0135(3) Uani 1 1 d . . . . .
C2E C -0.2839(3) 1.3107(3) 0.74000(16) 0.0401(6) Uani 1 1 d . . . . .
H2E1 H -0.3504 1.3166 0.6998 0.060 Uiso 1 1 calc R U . . .
H2E2 H -0.3467 1.3120 0.7988 0.060 Uiso 1 1 calc R U . . .
H2E3 H -0.1995 1.2225 0.7274 0.060 Uiso 1 1 calc R U . . .
C3 C 0.26621(19) 1.06948(17) 0.44933(11) 0.0150(3) Uani 1 1 d . . . . .
H3 H 0.1586 1.0939 0.4784 0.018 Uiso 1 1 calc R U . . .
C4 C 0.3498(2) 0.92866(17) 0.42838(11) 0.0156(3) Uani 1 1 d . . . . .
C5 C 0.2731(2) 0.81379(17) 0.45684(11) 0.0162(3) Uani 1 1 d . . . . .
C6 C 0.5051(2) 0.89385(17) 0.38003(12) 0.0171(3) Uani 1 1 d . . . . .
H6 H 0.5608 0.7969 0.3673 0.021 Uiso 1 1 calc R U . . .
C7 C 0.57961(19) 0.99813(18) 0.35020(11) 0.0161(3) Uani 1 1 d . . . . .
C8 C 0.4987(2) 1.13921(17) 0.37704(11) 0.0157(3) Uani 1 1 d . . . . .
H8 H 0.5495 1.2120 0.3613 0.019 Uiso 1 1 calc R U . . .
C9 C 0.7426(2) 0.96489(19) 0.28744(12) 0.0201(3) Uani 1 1 d . . . . .
C10 C 0.7250(2) 1.0381(2) 0.20380(13) 0.0293(4) Uani 1 1 d . . . . .
H10A H 0.6533 1.0020 0.1793 0.044 Uiso 1 1 calc R U . . .
H10B H 0.8274 1.0182 0.1628 0.044 Uiso 1 1 calc R U . . .
H10C H 0.6830 1.1407 0.2160 0.044 Uiso 1 1 calc R U . . .
C11 C 0.8556(2) 1.0211(2) 0.32521(13) 0.0258(4) Uani 1 1 d . . . . .
H11A H 0.9539 1.0105 0.2816 0.039 Uiso 1 1 calc R U . . .
H11B H 0.8764 0.9671 0.3748 0.039 Uiso 1 1 calc R U . . .
H11C H 0.8088 1.1215 0.3433 0.039 Uiso 1 1 calc R U . . .
C12 C 0.8120(3) 0.8050(2) 0.26632(17) 0.0349(5) Uani 1 1 d . . . . .
H12A H 0.8210 0.7564 0.3193 0.052 Uiso 1 1 calc R U . . .
H12B H 0.9158 0.7878 0.2269 0.052 Uiso 1 1 calc R U . . .
H12C H 0.7436 0.7688 0.2393 0.052 Uiso 1 1 calc R U . . .
C13 C 0.7928(2) 0.42726(18) 0.34048(11) 0.0165(3) Uani 1 1 d . . . . .
C14 C 0.8430(2) 0.38893(19) 0.24565(11) 0.0178(3) Uani 1 1 d . . . . .
C15 C 0.7345(2) 0.4275(2) 0.19664(12) 0.0210(3) Uani 1 1 d . . . . .
H15 H 0.6309 0.4825 0.2218 0.025 Uiso 1 1 calc R U . . .
C16 C 0.7796(2) 0.3844(2) 0.10991(12) 0.0241(4) Uani 1 1 d . . . . .
C17 C 0.6584(3) 0.4281(2) 0.05978(13) 0.0290(4) Uani 1 1 d . . . . .
C18 C 0.9299(2) 0.3019(2) 0.07301(13) 0.0261(4) Uani 1 1 d . . . . .
H18 H 0.9578 0.2724 0.0139 0.031 Uiso 1 1 calc R U . . .
C19 C 1.0408(2) 0.2614(2) 0.12176(13) 0.0240(4) Uani 1 1 d . . . . .
C20 C 0.9944(2) 0.3066(2) 0.20818(12) 0.0203(3) Uani 1 1 d . . . . .
H20 H 1.0676 0.2807 0.2426 0.024 Uiso 1 1 calc R U . . .
C21 C 1.2046(2) 0.1653(3) 0.08014(14) 0.0324(5) Uani 1 1 d . . . . .
C22A C 1.3053(6) 0.1222(7) 0.1476(3) 0.0362(14) Uiso 0.560(15) 1 d . . P A 1
H22A H 1.4083 0.0605 0.1192 0.054 Uiso 0.560(15) 1 calc R U P A 1
H22B H 1.2524 0.0715 0.1930 0.054 Uiso 0.560(15) 1 calc R U P A 1
H22C H 1.3180 0.2077 0.1727 0.054 Uiso 0.560(15) 1 calc R U P A 1
C23A C 1.2884(8) 0.2334(6) 0.0090(5) 0.0435(14) Uiso 0.560(15) 1 d . . P A 1
H23A H 1.3091 0.3170 0.0314 0.065 Uiso 0.560(15) 1 calc R U P A 1
H23B H 1.2241 0.2624 -0.0323 0.065 Uiso 0.560(15) 1 calc R U P A 1
H23C H 1.3876 0.1661 -0.0197 0.065 Uiso 0.560(15) 1 calc R U P A 1
C24A C 1.1876(7) 0.0238(6) 0.0462(4) 0.0338(13) Uiso 0.560(15) 1 d . . P A 1
H24A H 1.1231 0.0439 0.0045 0.051 Uiso 0.560(15) 1 calc R U P A 1
H24B H 1.1376 -0.0242 0.0942 0.051 Uiso 0.560(15) 1 calc R U P A 1
H24C H 1.2912 -0.0374 0.0184 0.051 Uiso 0.560(15) 1 calc R U P A 1
C22B C 1.3226(9) 0.1715(11) 0.1305(5) 0.047(2) Uiso 0.440(15) 1 d . . P A 2
H22D H 1.4260 0.1130 0.1001 0.070 Uiso 0.440(15) 1 calc R U P A 2
H22E H 1.2920 0.1355 0.1874 0.070 Uiso 0.440(15) 1 calc R U P A 2
H22F H 1.3262 0.2699 0.1367 0.070 Uiso 0.440(15) 1 calc R U P A 2
C23B C 1.2647(10) 0.2238(8) -0.0122(6) 0.0457(19) Uiso 0.440(15) 1 d . . P A 2
H23D H 1.2672 0.3224 -0.0051 0.069 Uiso 0.440(15) 1 calc R U P A 2
H23E H 1.1935 0.2194 -0.0483 0.069 Uiso 0.440(15) 1 calc R U P A 2
H23F H 1.3700 0.1654 -0.0397 0.069 Uiso 0.440(15) 1 calc R U P A 2
C24B C 1.1911(11) 0.0119(10) 0.0678(7) 0.050(2) Uiso 0.440(15) 1 d . . P A 2
H24D H 1.1162 0.0132 0.0331 0.075 Uiso 0.440(15) 1 calc R U P A 2
H24E H 1.1551 -0.0244 0.1240 0.075 Uiso 0.440(15) 1 calc R U P A 2
H24F H 1.2937 -0.0496 0.0386 0.075 Uiso 0.440(15) 1 calc R U P A 2
O1 O 0.33951(14) 1.41699(12) 0.44718(8) 0.0165(2) Uani 1 1 d . . . . .
O1E O -0.10758(16) 1.42322(15) 0.64813(9) 0.0214(3) Uani 1 1 d D . . . .
O2 O 0.11700(14) 1.36162(13) 0.48759(8) 0.0172(2) Uani 1 1 d . . . . .
O3 O 0.12836(15) 0.83494(13) 0.46844(9) 0.0216(3) Uani 1 1 d . . . . .
O4 O 0.35826(16) 0.69177(13) 0.46618(10) 0.0238(3) Uani 1 1 d . . . . .
O5 O 0.89926(14) 0.40657(14) 0.38094(8) 0.0181(2) Uani 1 1 d . . . . .
O6 O 0.64967(15) 0.47477(16) 0.37302(9) 0.0234(3) Uani 1 1 d . . . . .
O7 O 0.7073(2) 0.3896(2) -0.02245(10) 0.0395(4) Uani 1 1 d . . . . .
H7 H 0.6359 0.4252 -0.0471 0.059 Uiso 1 1 calc R U . . .
O8 O 0.5246(2) 0.4946(2) 0.09364(10) 0.0449(5) Uani 1 1 d . . . . .
Mn1 Mn -0.12873(3) 1.38762(2) 0.51640(2) 0.01281(8) Uani 1 1 d . . . . .
Mn2 Mn 0.5000 0.5000 0.5000 0.01242(9) Uani 1 2 d S . P . .
H1E H -0.046(2) 1.480(2) 0.6469(14) 0.019 Uiso 1 1 d D U . . .

loop_
_atom_site_aniso_label
_atom_site_aniso_U_11
_atom_site_aniso_U_22
_atom_site_aniso_U_33
_atom_site_aniso_U_23
_atom_site_aniso_U_13
_atom_site_aniso_U_12
C1 0.0120(7) 0.0099(6) 0.0183(7) 0.0008(5) -0.0057(6) -0.0037(5)
C1E 0.0314(11) 0.0321(11) 0.0238(10) -0.0016(8) -0.0004(8) -0.0095(9)
C2 0.0119(7) 0.0090(6) 0.0202(8) -0.0006(5) -0.0044(6) -0.0031(5)
C2E 0.0427(14) 0.0412(13) 0.0337(12) -0.0053(10) 0.0072(10) -0.0214(11)
C3 0.0109(7) 0.0127(7) 0.0208(8) 0.0000(6) -0.0036(6) -0.0026(6)
C4 0.0144(7) 0.0106(7) 0.0228(8) 0.0007(6) -0.0052(6) -0.0047(6)
C5 0.0168(8) 0.0111(7) 0.0208(8) -0.0005(6) -0.0031(6) -0.0050(6)
C6 0.0151(8) 0.0100(7) 0.0255(9) -0.0002(6) -0.0041(6) -0.0028(6)
C7 0.0118(7) 0.0127(7) 0.0226(8) -0.0004(6) -0.0031(6) -0.0021(6)
C8 0.0127(7) 0.0120(7) 0.0220(8) 0.0002(6) -0.0033(6) -0.0037(6)
C9 0.0132(8) 0.0176(8) 0.0262(9) 0.0000(6) -0.0004(7) -0.0023(6)
C10 0.0214(9) 0.0381(11) 0.0252(10) 0.0030(8) -0.0019(8) -0.0062(8)
C11 0.0155(8) 0.0321(10) 0.0286(10) 0.0001(8) -0.0022(7) -0.0072(8)
C12 0.0225(10) 0.0195(9) 0.0509(14) -0.0071(9) 0.0080(9) -0.0004(8)
C13 0.0160(8) 0.0155(7) 0.0185(8) 0.0005(6) -0.0041(6) -0.0049(6)
C14 0.0159(8) 0.0195(8) 0.0180(8) -0.0014(6) -0.0035(6) -0.0052(6)
C15 0.0168(8) 0.0237(9) 0.0216(8) -0.0002(7) -0.0057(7) -0.0032(7)
C16 0.0236(9) 0.0283(10) 0.0201(9) 0.0006(7) -0.0072(7) -0.0045(8)
C17 0.0266(10) 0.0364(11) 0.0216(9) 0.0008(8) -0.0092(8) -0.0017(9)
C18 0.0231(9) 0.0339(11) 0.0196(9) -0.0024(7) -0.0040(7) -0.0055(8)
C19 0.0179(8) 0.0275(9) 0.0236(9) -0.0041(7) -0.0023(7) -0.0035(7)
C20 0.0152(8) 0.0245(9) 0.0209(8) -0.0017(7) -0.0052(7) -0.0037(7)
C21 0.0177(9) 0.0443(13) 0.0288(10) -0.0111(9) -0.0022(8) 0.0000(9)
O1 0.0129(5) 0.0113(5) 0.0269(6) -0.0013(4) -0.0057(5) -0.0052(4)
O1E 0.0208(6) 0.0252(7) 0.0212(6) 0.0023(5) -0.0050(5) -0.0112(5)
O2 0.0105(5) 0.0140(5) 0.0257(6) -0.0012(5) -0.0036(5) -0.0016(4)
O3 0.0142(6) 0.0124(6) 0.0376(8) 0.0015(5) -0.0036(5) -0.0052(5)
O4 0.0194(6) 0.0109(6) 0.0402(8) 0.0063(5) -0.0070(6) -0.0031(5)
O5 0.0130(6) 0.0230(6) 0.0194(6) -0.0017(5) -0.0050(5) -0.0058(5)
O6 0.0133(6) 0.0346(8) 0.0199(6) -0.0006(5) -0.0028(5) -0.0033(5)
O7 0.0326(9) 0.0564(11) 0.0219(7) -0.0068(7) -0.0132(6) 0.0073(8)
O8 0.0286(9) 0.0718(13) 0.0244(8) -0.0041(8) -0.0123(7) 0.0088(8)
Mn1 0.00954(12) 0.00972(12) 0.01966(14) 0.00034(9) -0.00385(9) -0.00316(9)
Mn2 0.00821(16) 0.01011(16) 0.01882(18) -0.00055(12) -0.00304(13) -0.00243(12)

loop_
_atom_type_symbol
_atom_type_description
_atom_type_scat_dispersion_real
_atom_type_scat_dispersion_imag
_atom_type_scat_source
C C 0.0040 0.0020 'Calculated using XDISP in WinGX (Farrugia, 1999)'
H H 0.0000 0.0000 'Calculated using XDISP in WinGX (Farrugia, 1999)'
O O 0.0132 0.0074 'Calculated using XDISP in WinGX (Farrugia, 1999)'
Mn Mn 0.3529 0.8587 'Calculated using XDISP in WinGX (Farrugia, 1999)'

loop_
_geom_angle_atom_site_label_1
_geom_angle_atom_site_label_2
_geom_angle_atom_site_label_3
_geom_angle
_geom_angle_site_symmetry_1
_geom_angle_site_symmetry_3
O2 C1 O1 119.78(15) . .
O2 C1 C2 120.67(14) . .
O1 C1 C2 119.53(15) . .
O1E C1E C2E 109.29(18) . .
O1E C1E H1E1 109.8 . .
C2E C1E H1E1 109.8 . .
O1E C1E H1E2 109.8 . .
C2E C1E H1E2 109.8 . .
H1E1 C1E H1E2 108.3 . .
C8 C2 C3 120.57(15) . .
C8 C2 C1 120.19(14) . .
C3 C2 C1 119.24(15) . .
C1E C2E H2E1 109.5 . .
C1E C2E H2E2 109.5 . .
H2E1 C2E H2E2 109.5 . .
C1E C2E H2E3 109.5 . .
H2E1 C2E H2E3 109.5 . .
H2E2 C2E H2E3 109.5 . .
C4 C3 C2 118.27(15) . .
C4 C3 H3 120.9 . .
C2 C3 H3 120.9 . .
C3 C4 C6 120.60(15) . .
C3 C4 C5 119.71(15) . .
C6 C4 C5 119.69(15) . .
O3 C5 O4 120.37(15) . .
O3 C5 C4 120.97(15) . .
O4 C5 C4 118.61(16) . .
O3 C5 Mn1 55.99(8) . 2_576
O4 C5 Mn1 64.75(9) . 2_576
C4 C5 Mn1 171.18(13) . 2_576
C7 C6 C4 121.46(15) . .
C7 C6 H6 119.3 . .
C4 C6 H6 119.3 . .
C6 C7 C8 117.53(16) . .
C6 C7 C9 122.85(15) . .
C8 C7 C9 119.59(15) . .
C2 C8 C7 121.13(15) . .
C2 C8 H8 119.4 . .
C7 C8 H8 119.4 . .
C12 C9 C11 108.67(17) . .
C12 C9 C10 108.45(18) . .
C11 C9 C10 109.27(16) . .
C12 C9 C7 111.69(15) . .
C11 C9 C7 110.68(15) . .
C10 C9 C7 108.03(15) . .
C9 C10 H10A 109.5 . .
C9 C10 H10B 109.5 . .
H10A C10 H10B 109.5 . .
C9 C10 H10C 109.5 . .
H10A C10 H10C 109.5 . .
H10B C10 H10C 109.5 . .
C9 C11 H11A 109.5 . .
C9 C11 H11B 109.5 . .
H11A C11 H11B 109.5 . .
C9 C11 H11C 109.5 . .
H11A C11 H11C 109.5 . .
H11B C11 H11C 109.5 . .
C9 C12 H12A 109.5 . .
C9 C12 H12B 109.5 . .
H12A C12 H12B 109.5 . .
C9 C12 H12C 109.5 . .
H12A C12 H12C 109.5 . .
H12B C12 H12C 109.5 . .
O6 C13 O5 125.44(17) . .
O6 C13 C14 117.26(15) . .
O5 C13 C14 117.29(15) . .
C15 C14 C20 119.99(17) . .
C15 C14 C13 119.37(16) . .
C20 C14 C13 120.48(16) . .
C14 C15 C16 118.95(18) . .
C14 C15 H15 120.5 . .
C16 C15 H15 120.5 . .
C18 C16 C15 120.89(18) . .
C18 C16 C17 122.10(18) . .
C15 C16 C17 117.00(18) . .
O8 C17 O7 123.3(2) . .
O8 C17 C16 121.65(19) . .
O7 C17 C16 115.04(19) . .
C16 C18 C19 120.86(18) . .
C16 C18 H18 119.6 . .
C19 C18 H18 119.6 . .
C20 C19 C18 117.57(18) . .
C20 C19 C21 122.56(18) . .
C18 C19 C21 119.82(18) . .
C19 C20 C14 121.73(17) . .
C19 C20 H20 119.1 . .
C14 C20 H20 119.1 . .
C23A C21 C19 111.6(3) . .
C22B C21 C19 112.3(3) . .
C23A C21 C24A 109.6(4) . .
C19 C21 C24A 108.8(3) . .
C22B C21 C24B 112.7(5) . .
C19 C21 C24B 108.5(4) . .
C23A C21 C22A 109.7(3) . .
C19 C21 C22A 111.6(2) . .
C24A C21 C22A 105.4(3) . .
C22B C21 C23B 106.2(4) . .
C19 C21 C23B 107.9(3) . .
C24B C21 C23B 109.2(5) . .
C21 C22A H22A 109.5 . .
C21 C22A H22B 109.5 . .
H22A C22A H22B 109.5 . .
C21 C22A H22C 109.5 . .
H22A C22A H22C 109.5 . .
H22B C22A H22C 109.5 . .
C21 C23A H23A 109.5 . .
C21 C23A H23B 109.5 . .
H23A C23A H23B 109.5 . .
C21 C23A H23C 109.5 . .
H23A C23A H23C 109.5 . .
H23B C23A H23C 109.5 . .
C21 C24A H24A 109.5 . .
C21 C24A H24B 109.5 . .
H24A C24A H24B 109.5 . .
C21 C24A H24C 109.5 . .
H24A C24A H24C 109.5 . .
H24B C24A H24C 109.5 . .
C21 C22B H22D 109.5 . .
C21 C22B H22E 109.5 . .
H22D C22B H22E 109.5 . .
C21 C22B H22F 109.5 . .
H22D C22B H22F 109.5 . .
H22E C22B H22F 109.5 . .
C21 C23B H23D 109.5 . .
C21 C23B H23E 109.5 . .
H23D C23B H23E 109.5 . .
C21 C23B H23F 109.5 . .
H23D C23B H23F 109.5 . .
H23E C23B H23F 109.5 . .
C21 C24B H24D 109.5 . .
C21 C24B H24E 109.5 . .
H24D C24B H24E 109.5 . .
C21 C24B H24F 109.5 . .
H24D C24B H24F 109.5 . .
H24E C24B H24F 109.5 . .
C1 O1 Mn2 144.23(11) . 1_565
C1 O1 Mn1 96.90(10) . 2_586
Mn2 O1 Mn1 96.97(5) 1_565 2_586
C1E O1E Mn1 132.57(13) . .
C1E O1E H1E 110.7(15) . .
Mn1 O1E H1E 109.1(15) . .
C1 O2 Mn1 165.41(12) . .
C1 O2 Mn1 88.33(9) . 2_586
Mn1 O2 Mn1 101.32(5) . 2_586
C5 O3 Mn1 95.69(10) . 2_576
C5 O4 Mn2 171.48(14) . .
C5 O4 Mn1 86.38(10) . 2_576
Mn2 O4 Mn1 96.06(5) . 2_576
C13 O5 Mn1 126.94(11) . 1_645
C13 O6 Mn2 135.88(12) . .
C17 O7 H7 109.5 . .
O2 Mn1 O5 84.57(5) . 1_465
O2 Mn1 O3 98.69(5) . 2_576
O5 Mn1 O3 102.35(5) 1_465 2_576
O2 Mn1 O1E 81.78(5) . .
O5 Mn1 O1E 159.52(5) 1_465 .
O3 Mn1 O1E 94.78(5) 2_576 .
O2 Mn1 O1 132.67(5) . 2_586
O5 Mn1 O1 94.55(5) 1_465 2_586
O3 Mn1 O1 127.32(5) 2_576 2_586
O1E Mn1 O1 83.69(5) . 2_586
O2 Mn1 O4 154.76(5) . 2_576
O5 Mn1 O4 93.45(5) 1_465 2_576
O3 Mn1 O4 57.08(5) 2_576 2_576
O1E Mn1 O4 105.36(5) . 2_576
O1 Mn1 O4 72.56(4) 2_586 2_576
O2 Mn1 O2 78.68(5) . 2_586
O5 Mn1 O2 82.88(5) 1_465 2_586
O3 Mn1 O2 173.98(5) 2_576 2_586
O1E Mn1 O2 79.52(5) . 2_586
O1 Mn1 O2 54.41(4) 2_586 2_586
O4 Mn1 O2 126.14(4) 2_576 2_586
O2 Mn1 C5 126.94(5) . 2_576
O5 Mn1 C5 100.87(5) 1_465 2_576
O3 Mn1 C5 28.32(5) 2_576 2_576
O1E Mn1 C5 99.54(5) . 2_576
O1 Mn1 C5 99.80(5) 2_586 2_576
O4 Mn1 C5 28.87(5) 2_576 2_576
O2 Mn1 C5 154.21(5) 2_586 2_576
O4 Mn2 O4 180.0 2_666 .
O4 Mn2 O6 89.47(5) 2_666 2_666
O4 Mn2 O6 90.53(5) . 2_666
O4 Mn2 O6 90.53(5) 2_666 .
O4 Mn2 O6 89.47(5) . .
O6 Mn2 O6 180.0 2_666 .
O4 Mn2 O1 100.27(5) 2_666 1_545
O4 Mn2 O1 79.73(5) . 1_545
O6 Mn2 O1 92.34(5) 2_666 1_545
O6 Mn2 O1 87.66(5) . 1_545
O4 Mn2 O1 79.73(5) 2_666 2_676
O4 Mn2 O1 100.27(5) . 2_676
O6 Mn2 O1 87.66(5) 2_666 2_676
O6 Mn2 O1 92.34(5) . 2_676
O1 Mn2 O1 180.0 1_545 2_676

loop_
_geom_bond_atom_site_label_1
_geom_bond_atom_site_label_2
_geom_bond_distance
_geom_bond_site_symmetry_2
C1 O2 1.259(2) .
C1 O1 1.2734(19) .
C1 C2 1.487(2) .
C1E O1E 1.436(2) .
C1E C2E 1.503(3) .
C1E H1E1 0.9900 .
C1E H1E2 0.9900 .
C2 C8 1.395(2) .
C2 C3 1.402(2) .
C2E H2E1 0.9800 .
C2E H2E2 0.9800 .
C2E H2E3 0.9800 .
C3 C4 1.389(2) .
C3 H3 0.9500 .
C4 C6 1.399(2) .
C4 C5 1.489(2) .
C5 O3 1.253(2) .
C5 O4 1.271(2) .
C5 Mn1 2.6272(17) 2_576
C6 C7 1.391(2) .
C6 H6 0.9500 .
C7 C8 1.401(2) .
C7 C9 1.541(2) .
C8 H8 0.9500 .
C9 C12 1.534(3) .
C9 C11 1.534(3) .
C9 C10 1.537(3) .
C10 H10A 0.9800 .
C10 H10B 0.9800 .
C10 H10C 0.9800 .
C11 H11A 0.9800 .
C11 H11B 0.9800 .
C11 H11C 0.9800 .
C12 H12A 0.9800 .
C12 H12B 0.9800 .
C12 H12C 0.9800 .
C13 O6 1.249(2) .
C13 O5 1.268(2) .
C13 C14 1.505(2) .
C14 C15 1.385(2) .
C14 C20 1.397(2) .
C15 C16 1.393(3) .
C15 H15 0.9500 .
C16 C18 1.389(3) .
C16 C17 1.494(3) .
C17 O8 1.219(3) .
C17 O7 1.315(3) .
C18 C19 1.401(3) .
C18 H18 0.9500 .
C19 C20 1.393(3) .
C19 C21 1.539(3) .
C20 H20 0.9500 .
C21 C23A 1.472(6) .
C21 C22B 1.510(7) .
C21 C24A 1.555(6) .
C21 C24B 1.559(9) .
C21 C22A 1.570(5) .
C21 C23B 1.608(8) .
C22A H22A 0.9800 .
C22A H22B 0.9800 .
C22A H22C 0.9800 .
C23A H23A 0.9800 .
C23A H23B 0.9800 .
C23A H23C 0.9800 .
C24A H24A 0.9800 .
C24A H24B 0.9800 .
C24A H24C 0.9800 .
C22B H22D 0.9800 .
C22B H22E 0.9800 .
C22B H22F 0.9800 .
C23B H23D 0.9800 .
C23B H23E 0.9800 .
C23B H23F 0.9800 .
C24B H24D 0.9800 .
C24B H24E 0.9800 .
C24B H24F 0.9800 .
O1 Mn2 2.1883(12) 1_565
O1 Mn1 2.2925(12) 2_586
O1E Mn1 2.2132(14) .
O1E H1E 0.886(16) .
O2 Mn1 2.1292(13) .
O2 Mn1 2.4850(13) 2_586
O3 Mn1 2.1885(13) 2_576
O4 Mn2 2.1270(13) .
O4 Mn1 2.3809(14) 2_576
O5 Mn1 2.1422(13) 1_645
O6 Mn2 2.1435(13) .
O7 H7 0.8400 .
Mn1 O5 2.1422(13) 1_465
Mn1 O3 2.1885(13) 2_576
Mn1 O1 2.2925(12) 2_586
Mn1 O4 2.3809(14) 2_576
Mn1 O2 2.4850(13) 2_586
Mn1 C5 2.6271(17) 2_576
Mn2 O4 2.1269(13) 2_666
Mn2 O6 2.1435(13) 2_666
Mn2 O1 2.1884(12) 1_545
Mn2 O1 2.1884(12) 2_676

loop_
_geom_hbond_atom_site_label_D
_geom_hbond_atom_site_label_H
_geom_hbond_atom_site_label_A
_geom_hbond_distance_DH
_geom_hbond_distance_HA
_geom_hbond_distance_DA
_geom_hbond_angle_DHA
_geom_hbond_site_symmetry_A
O1E H1E O5 0.886(16) 1.931(16) 2.8038(19) 168(2) 2_676
O7 H7 O8 0.84 1.80 2.637(2) 176.5 2_665
